data_4102256
loop_
_publ_author_name
'Grant W. Margulieux'
'Nils Weidemann'
'David C. Lacy'
'Curtis E. Moore'
'Arnold L. Rheingold'
'Joshua S. Figueroa'

_publ_section_title
;
 Isocyano Analogues of [Co(CO)4]n: A Tetraisocyanide of Cobalt Isolated in
 Three States of Charge
;
_journal_name_full 'Journal of the American Chemical Society'
_journal_page_first 5033
_journal_page_last 5035
_journal_paper_doi 10.1021/ja1012382
_journal_volume 132
_journal_year 2010
_chemical_formula_sum 'C109 H118 Co F3 N4 O5 S'
_chemical_formula_weight 1712.06
_chemical_name_common '[(THF)Co(CNArMes2)4]OTf'
_chemical_name_systematic
; 
 ? 
;
_space_group_IT_number 14
_symmetry_cell_setting monoclinic
_symmetry_space_group_name_Hall '-P 2ybc'
_symmetry_space_group_name_H-M 'P 1 21/c 1'
_atom_sites_solution_hydrogens geom
_atom_sites_solution_primary direct
_atom_sites_solution_secondary difmap
_audit_creation_method SHELXL-97
_cell_angle_alpha 90.00
_cell_angle_beta 103.099(4)
_cell_angle_gamma 90.00
_cell_formula_units_Z 4
_cell_length_a 14.959(4)
_cell_length_b 20.543(5)
_cell_length_c 31.517(8)
_cell_measurement_reflns_used 9213
_cell_measurement_temperature 150(2)
_cell_measurement_theta_max 27.51
_cell_measurement_theta_min 2.22
_cell_volume 9433(4)
_computing_cell_refinement 'Bruker SAINT'
_computing_data_collection 'Bruker APEX2'
_computing_data_reduction 'Bruker SAINT'
_computing_molecular_graphics 'Bruker SHELXTL'
_computing_publication_material 'Bruker SHELXTL'
_computing_structure_refinement 'SHELXL-97 (Sheldrick, 2008)'
_computing_structure_solution 'SHELXS-97 (Sheldrick, 2008)'
_diffrn_ambient_temperature 150(2)
_diffrn_measured_fraction_theta_full 0.999
_diffrn_measured_fraction_theta_max 0.924
_diffrn_measurement_device_type 'Bruker APEX-II CCD'
_diffrn_measurement_method '\f and \w scans'
_diffrn_radiation_monochromator graphite
_diffrn_radiation_source 'fine-focus sealed tube'
_diffrn_radiation_type MoK\a
_diffrn_radiation_wavelength 0.71073
_diffrn_reflns_av_R_equivalents 0.1108
_diffrn_reflns_av_sigmaI/netI 0.1706
_diffrn_reflns_limit_h_max 13
_diffrn_reflns_limit_h_min -19
_diffrn_reflns_limit_k_max 26
_diffrn_reflns_limit_k_min -27
_diffrn_reflns_limit_l_max 41
_diffrn_reflns_limit_l_min -36
_diffrn_reflns_number 55801
_diffrn_reflns_theta_full 25.00
_diffrn_reflns_theta_max 28.35
_diffrn_reflns_theta_min 1.33
_exptl_absorpt_coefficient_mu 0.266
_exptl_absorpt_correction_T_max 0.9778
_exptl_absorpt_correction_T_min 0.9612
_exptl_absorpt_correction_type multi-scan
_exptl_absorpt_process_details SADABS
_exptl_crystal_colour Red
_exptl_crystal_density_diffrn 1.205
_exptl_crystal_density_method 'not measured'
_exptl_crystal_description Block
_exptl_crystal_F_000 3640
_exptl_crystal_size_max 0.15
_exptl_crystal_size_mid 0.15
_exptl_crystal_size_min 0.09
_refine_diff_density_max 0.461
_refine_diff_density_min -0.476
_refine_diff_density_rms 0.069
_refine_ls_extinction_method none
_refine_ls_goodness_of_fit_ref 1.019
_refine_ls_hydrogen_treatment constr
_refine_ls_matrix_type full
_refine_ls_number_parameters 1134
_refine_ls_number_reflns 21772
_refine_ls_number_restraints 0
_refine_ls_restrained_S_all 1.019
_refine_ls_R_factor_all 0.1878
_refine_ls_R_factor_gt 0.0800
_refine_ls_shift/su_max 0.001
_refine_ls_shift/su_mean 0.000
_refine_ls_structure_factor_coef Fsqd
_refine_ls_weighting_details 'calc w=1/[\s^2^(Fo^2^)+(0.0500P)^2^+0.0000P] where P=(Fo^2^+2Fc^2^)/3'
_refine_ls_weighting_scheme calc
_refine_ls_wR_factor_gt 0.1480
_refine_ls_wR_factor_ref 0.1898
_reflns_number_gt 9793
_reflns_number_total 21772
_reflns_threshold_expression >2\s(I)
_cod_data_source_file ja1012382_si_002_7.cif
_cod_data_source_block jfig235
_cod_original_cell_volume 9434(4)
_cod_database_code 4102256

loop_
_symmetry_equiv_pos_as_xyz
'x, y, z'
'-x, y+1/2, -z+1/2'
'-x, -y, -z'
'x, -y-1/2, z-1/2'

loop_
_atom_site_label
_atom_site_type_symbol
_atom_site_fract_x
_atom_site_fract_y
_atom_site_fract_z
_atom_site_U_iso_or_equiv
_atom_site_adp_type
_atom_site_occupancy
_atom_site_symmetry_multiplicity
_atom_site_calc_flag
_atom_site_refinement_flags
C1 C 0.0819(3) 0.24561(18) 0.93629(12) 0.0271(9) Uani 1 1 d .
C2 C 0.2774(3) 0.19705(18) 0.88828(12) 0.0279(9) Uani 1 1 d .
C3 C 0.1447(2) 0.1358(2) 0.91149(12) 0.0274(9) Uani 1 1 d .
C4 C 0.1743(3) 0.3017(2) 0.88656(12) 0.0285(9) Uani 1 1 d .
C5 C -0.0453(3) 0.26360(19) 0.97857(12) 0.0302(9) Uani 1 1 d .
C6 C -0.1371(3) 0.2721(2) 0.95597(12) 0.0326(10) Uani 1 1 d .
C7 C -0.2038(3) 0.2708(2) 0.98067(13) 0.0416(11) Uani 1 1 d .
H7 H -0.2663 0.2770 0.9664 0.050 Uiso 1 1 calc R
C8 C -0.1818(3) 0.2608(2) 1.02509(14) 0.0453(12) Uani 1 1 d .
H8 H -0.2289 0.2581 1.0408 0.054 Uiso 1 1 calc R
C9 C -0.0906(3) 0.2549(2) 1.04658(14) 0.0425(11) Uani 1 1 d .
H9 H -0.0756 0.2491 1.0773 0.051 Uiso 1 1 calc R
C10 C -0.0196(3) 0.2571(2) 1.02402(13) 0.0343(10) Uani 1 1 d .
C11 C -0.1686(2) 0.2836(2) 0.90828(13) 0.0323(10) Uani 1 1 d .
C12 C -0.1773(3) 0.2312(2) 0.87882(13) 0.0353(10) Uani 1 1 d .
C13 C -0.2232(3) 0.2421(2) 0.83531(14) 0.0416(11) Uani 1 1 d .
H13 H -0.2290 0.2070 0.8153 0.050 Uiso 1 1 calc R
C14 C -0.2605(3) 0.3022(3) 0.82027(14) 0.0460(12) Uani 1 1 d .
C15 C -0.2488(3) 0.3533(2) 0.85003(14) 0.0456(12) Uani 1 1 d .
H15 H -0.2722 0.3950 0.8402 0.055 Uiso 1 1 calc R
C16 C -0.2043(3) 0.3458(2) 0.89365(14) 0.0398(11) Uani 1 1 d .
C17 C -0.1415(3) 0.1645(2) 0.89349(14) 0.0458(12) Uani 1 1 d .
H17A H -0.1722 0.1320 0.8724 0.069 Uiso 1 1 calc R
H17B H -0.1538 0.1552 0.9221 0.069 Uiso 1 1 calc R
H17C H -0.0752 0.1630 0.8955 0.069 Uiso 1 1 calc R
C18 C -0.3101(3) 0.3113(3) 0.77320(14) 0.0656(16) Uani 1 1 d .
H18A H -0.3699 0.2896 0.7680 0.098 Uiso 1 1 calc R
H18B H -0.2735 0.2924 0.7542 0.098 Uiso 1 1 calc R
H18C H -0.3191 0.3579 0.7669 0.098 Uiso 1 1 calc R
C19 C -0.1962(3) 0.4030(2) 0.92463(15) 0.0525(13) Uani 1 1 d .
H19A H -0.1366 0.4014 0.9455 0.079 Uiso 1 1 calc R
H19B H -0.2455 0.4009 0.9404 0.079 Uiso 1 1 calc R
H19C H -0.2011 0.4437 0.9081 0.079 Uiso 1 1 calc R
C20 C 0.0766(3) 0.2550(2) 1.05111(12) 0.0346(10) Uani 1 1 d .
C21 C 0.1279(3) 0.1972(2) 1.05597(13) 0.0368(10) Uani 1 1 d .
C22 C 0.2097(3) 0.1947(2) 1.08765(14) 0.0440(12) Uani 1 1 d .
H22 H 0.2439 0.1553 1.0916 0.053 Uiso 1 1 calc R
C23 C 0.2430(3) 0.2484(3) 1.11383(13) 0.0459(12) Uani 1 1 d .
C24 C 0.1931(3) 0.3059(2) 1.10714(13) 0.0432(11) Uani 1 1 d .
H24 H 0.2163 0.3432 1.1238 0.052 Uiso 1 1 calc R
C25 C 0.1099(3) 0.3103(2) 1.07667(13) 0.0388(11) Uani 1 1 d .
C26 C 0.0946(3) 0.1378(2) 1.02855(15) 0.0498(12) Uani 1 1 d .
H26A H 0.1336 0.1004 1.0398 0.075 Uiso 1 1 calc R
H26B H 0.0977 0.1461 0.9983 0.075 Uiso 1 1 calc R
H26C H 0.0311 0.1283 1.0298 0.075 Uiso 1 1 calc R
C27 C 0.3330(3) 0.2431(3) 1.14816(15) 0.0663(16) Uani 1 1 d .
H27A H 0.3298 0.2705 1.1732 0.099 Uiso 1 1 calc R
H27B H 0.3839 0.2576 1.1356 0.099 Uiso 1 1 calc R
H27C H 0.3430 0.1977 1.1577 0.099 Uiso 1 1 calc R
C28 C 0.0548(3) 0.3729(2) 1.07220(15) 0.0487(12) Uani 1 1 d .
H28A H 0.0066 0.3692 1.0886 0.073 Uiso 1 1 calc R
H28B H 0.0268 0.3808 1.0414 0.073 Uiso 1 1 calc R
H28C H 0.0955 0.4093 1.0838 0.073 Uiso 1 1 calc R
C29 C 0.4235(3) 0.15998(19) 0.86405(13) 0.0316(9) Uani 1 1 d .
C30 C 0.5095(3) 0.1810(2) 0.88943(12) 0.0313(9) Uani 1 1 d .
C31 C 0.5886(3) 0.1569(2) 0.87857(14) 0.0378(10) Uani 1 1 d .
H31 H 0.6471 0.1698 0.8952 0.045 Uiso 1 1 calc R
C32 C 0.5837(3) 0.1142(2) 0.84372(14) 0.0397(11) Uani 1 1 d .
H32 H 0.6383 0.0979 0.8371 0.048 Uiso 1 1 calc R
C33 C 0.4992(3) 0.0956(2) 0.81889(13) 0.0360(10) Uani 1 1 d .
H33 H 0.4966 0.0670 0.7950 0.043 Uiso 1 1 calc R
C34 C 0.4170(3) 0.1180(2) 0.82812(13) 0.0323(10) Uani 1 1 d .
C35 C 0.5231(3) 0.2293(2) 0.92614(13) 0.0314(9) Uani 1 1 d .
C36 C 0.5587(2) 0.20982(19) 0.96918(13) 0.0308(9) Uani 1 1 d .
C37 C 0.5816(2) 0.2568(2) 1.00206(13) 0.0321(10) Uani 1 1 d .
H37 H 0.6017 0.2434 1.0315 0.039 Uiso 1 1 calc R
C38 C 0.5754(3) 0.3225(2) 0.99221(14) 0.0379(10) Uani 1 1 d .
C39 C 0.5418(3) 0.3413(2) 0.94904(14) 0.0412(11) Uani 1 1 d .
H39 H 0.5374 0.3864 0.9422 0.049 Uiso 1 1 calc R
C40 C 0.5148(3) 0.2964(2) 0.91586(13) 0.0363(10) Uani 1 1 d .
C41 C 0.5778(3) 0.13932(19) 0.98168(13) 0.0391(11) Uani 1 1 d .
H41A H 0.6361 0.1262 0.9751 0.059 Uiso 1 1 calc R
H41B H 0.5282 0.1121 0.9652 0.059 Uiso 1 1 calc R
H41C H 0.5814 0.1340 1.0129 0.059 Uiso 1 1 calc R
C42 C 0.6079(3) 0.3729(2) 1.02795(14) 0.0492(12) Uani 1 1 d .
H42A H 0.6259 0.3509 1.0562 0.074 Uiso 1 1 calc R
H42B H 0.5581 0.4036 1.0285 0.074 Uiso 1 1 calc R
H42C H 0.6607 0.3966 1.0221 0.074 Uiso 1 1 calc R
C43 C 0.4805(4) 0.3192(2) 0.86900(14) 0.0561(14) Uani 1 1 d .
H43A H 0.4149 0.3095 0.8593 0.084 Uiso 1 1 calc R
H43B H 0.5144 0.2965 0.8502 0.084 Uiso 1 1 calc R
H43C H 0.4902 0.3662 0.8673 0.084 Uiso 1 1 calc R
C44 C 0.3300(3) 0.1010(2) 0.79539(13) 0.0333(10) Uani 1 1 d .
C45 C 0.2991(3) 0.0362(2) 0.78925(13) 0.0329(10) Uani 1 1 d .
C46 C 0.2292(3) 0.0204(2) 0.75306(13) 0.0387(10) Uani 1 1 d .
H46 H 0.2087 -0.0234 0.7491 0.046 Uiso 1 1 calc R
C47 C 0.1892(3) 0.0669(2) 0.72281(13) 0.0409(11) Uani 1 1 d .
C48 C 0.2192(3) 0.1312(2) 0.73002(14) 0.0416(11) Uani 1 1 d .
H48 H 0.1918 0.1639 0.7100 0.050 Uiso 1 1 calc R
C49 C 0.2880(3) 0.1487(2) 0.76560(14) 0.0373(10) Uani 1 1 d .
C2S C 0.3892(3) 0.2092(2) 1.03790(13) 0.0367(10) Uani 1 1 d .
H2S1 H 0.4537 0.1979 1.0384 0.044 Uiso 1 1 calc R
H2S2 H 0.3736 0.1928 1.0649 0.044 Uiso 1 1 calc R
C50 C 0.3385(3) -0.0186(2) 0.82016(14) 0.0456(12) Uani 1 1 d .
H50A H 0.3972 -0.0048 0.8387 0.068 Uiso 1 1 calc R
H50B H 0.3482 -0.0570 0.8033 0.068 Uiso 1 1 calc R
H50C H 0.2955 -0.0293 0.8384 0.068 Uiso 1 1 calc R
C51 C 0.1165(3) 0.0477(2) 0.68307(15) 0.0588(14) Uani 1 1 d .
H51A H 0.1439 0.0198 0.6642 0.088 Uiso 1 1 calc R
H51B H 0.0911 0.0869 0.6671 0.088 Uiso 1 1 calc R
H51C H 0.0672 0.0239 0.6922 0.088 Uiso 1 1 calc R
C52 C 0.3198(3) 0.2191(2) 0.77062(15) 0.0517(13) Uani 1 1 d .
H52A H 0.2901 0.2438 0.7446 0.077 Uiso 1 1 calc R
H52B H 0.3865 0.2208 0.7741 0.077 Uiso 1 1 calc R
H52C H 0.3032 0.2381 0.7963 0.077 Uiso 1 1 calc R
C53 C 0.1228(3) 0.01374(18) 0.89591(13) 0.0303(9) Uani 1 1 d .
C54 C 0.0608(3) -0.00633(19) 0.85766(12) 0.0311(9) Uani 1 1 d .
C55 C 0.0727(3) -0.0697(2) 0.84278(13) 0.0367(10) Uani 1 1 d .
H55 H 0.0347 -0.0843 0.8162 0.044 Uiso 1 1 calc R
C56 C 0.1395(3) -0.1113(2) 0.86648(15) 0.0443(12) Uani 1 1 d .
H56 H 0.1478 -0.1533 0.8554 0.053 Uiso 1 1 calc R
C57 C 0.1936(3) -0.0916(2) 0.90613(14) 0.0403(11) Uani 1 1 d .
H57 H 0.2363 -0.1213 0.9228 0.048 Uiso 1 1 calc R
C58 C 0.1865(3) -0.02838(19) 0.92208(13) 0.0321(10) Uani 1 1 d .
C59 C -0.0218(3) 0.03100(19) 0.83360(12) 0.0291(9) Uani 1 1 d .
C60 C -0.0169(3) 0.0864(2) 0.80806(12) 0.0349(10) Uani 1 1 d .
C61 C -0.0983(3) 0.1129(2) 0.78314(13) 0.0402(11) Uani 1 1 d .
H61 H -0.0948 0.1505 0.7661 0.048 Uiso 1 1 calc R
C62 C -0.1843(3) 0.0862(2) 0.78242(13) 0.0411(11) Uani 1 1 d .
C63 C -0.1876(3) 0.0341(2) 0.81017(13) 0.0379(11) Uani 1 1 d .
H63 H -0.2457 0.0168 0.8117 0.046 Uiso 1 1 calc R
C64 C -0.1087(3) 0.0063(2) 0.83575(12) 0.0328(10) Uani 1 1 d .
C65 C 0.0730(3) 0.1171(2) 0.80456(13) 0.0441(11) Uani 1 1 d .
H65A H 0.0701 0.1291 0.7742 0.066 Uiso 1 1 calc R
H65B H 0.1230 0.0859 0.8143 0.066 Uiso 1 1 calc R
H65C H 0.0841 0.1561 0.8229 0.066 Uiso 1 1 calc R
C66 C -0.2711(3) 0.1109(2) 0.75156(14) 0.0592(14) Uani 1 1 d .
H66A H -0.3211 0.1127 0.7669 0.089 Uiso 1 1 calc R
H66B H -0.2879 0.0813 0.7266 0.089 Uiso 1 1 calc R
H66C H -0.2600 0.1545 0.7413 0.089 Uiso 1 1 calc R
C67 C -0.1188(3) -0.0507(2) 0.86523(13) 0.0414(11) Uani 1 1 d .
H67A H -0.1823 -0.0529 0.8685 0.062 Uiso 1 1 calc R
H67B H -0.0774 -0.0445 0.8939 0.062 Uiso 1 1 calc R
H67C H -0.1031 -0.0912 0.8523 0.062 Uiso 1 1 calc R
C68 C 0.2428(3) -0.00944(18) 0.96608(13) 0.0314(9) Uani 1 1 d .
C69 C 0.3322(3) 0.01418(19) 0.97075(13) 0.0327(10) Uani 1 1 d .
C70 C 0.3840(3) 0.0296(2) 1.01199(13) 0.0375(10) Uani 1 1 d .
H70 H 0.4445 0.0459 1.0147 0.045 Uiso 1 1 calc R
C71 C 0.3507(3) 0.0221(2) 1.04943(13) 0.0357(10) Uani 1 1 d .
C72 C 0.2626(3) -0.0027(2) 1.04438(14) 0.0388(11) Uani 1 1 d .
H72 H 0.2386 -0.0090 1.0695 0.047 Uiso 1 1 calc R
C73 C 0.2081(3) -0.0189(2) 1.00361(13) 0.0354(10) Uani 1 1 d .
C74 C 0.3713(3) 0.0217(2) 0.93071(13) 0.0461(12) Uani 1 1 d .
H74A H 0.3779 -0.0212 0.9183 0.069 Uiso 1 1 calc R
H74B H 0.4315 0.0429 0.9388 0.069 Uiso 1 1 calc R
H74C H 0.3298 0.0485 0.9091 0.069 Uiso 1 1 calc R
C75 C 0.4073(3) 0.0397(2) 1.09407(13) 0.0466(12) Uani 1 1 d .
H75A H 0.4386 0.0007 1.1081 0.070 Uiso 1 1 calc R
H75B H 0.3671 0.0572 1.1119 0.070 Uiso 1 1 calc R
H75C H 0.4531 0.0726 1.0912 0.070 Uiso 1 1 calc R
C76 C 0.1132(3) -0.0479(2) 0.99966(16) 0.0556(14) Uani 1 1 d .
H76A H 0.0962 -0.0451 1.0279 0.083 Uiso 1 1 calc R
H76B H 0.1136 -0.0936 0.9908 0.083 Uiso 1 1 calc R
H76C H 0.0686 -0.0237 0.9778 0.083 Uiso 1 1 calc R
C77 C 0.1569(3) 0.41708(19) 0.85328(13) 0.0313(9) Uani 1 1 d .
C78 C 0.1823(3) 0.4700(2) 0.88218(12) 0.0330(10) Uani 1 1 d .
C79 C 0.1714(3) 0.5321(2) 0.86441(14) 0.0411(11) Uani 1 1 d .
H79 H 0.1882 0.5688 0.8829 0.049 Uiso 1 1 calc R
C80 C 0.1366(3) 0.5415(2) 0.82037(14) 0.0421(11) Uani 1 1 d .
H80 H 0.1297 0.5845 0.8090 0.051 Uiso 1 1 calc R
C81 C 0.1117(3) 0.4891(2) 0.79256(13) 0.0370(10) Uani 1 1 d .
H81 H 0.0875 0.4965 0.7624 0.044 Uiso 1 1 calc R
C82 C 0.1218(3) 0.42520(19) 0.80845(13) 0.0325(10) Uani 1 1 d .
C83 C 0.2248(3) 0.46088(19) 0.92964(13) 0.0322(10) Uani 1 1 d .
C84 C 0.3205(3) 0.46593(19) 0.94418(13) 0.0361(10) Uani 1 1 d .
C85 C 0.3593(3) 0.4612(2) 0.98873(14) 0.0404(11) Uani 1 1 d .
H85 H 0.4241 0.4640 0.9985 0.048 Uiso 1 1 calc R
C86 C 0.3064(3) 0.4524(2) 1.01952(13) 0.0395(11) Uani 1 1 d .
C87 C 0.2119(3) 0.4474(2) 1.00402(13) 0.0398(11) Uani 1 1 d .
H87 H 0.1744 0.4416 1.0243 0.048 Uiso 1 1 calc R
C88 C 0.1702(3) 0.45064(19) 0.95977(13) 0.0358(10) Uani 1 1 d .
C89 C 0.3795(3) 0.4795(2) 0.91177(14) 0.0467(12) Uani 1 1 d .
H89A H 0.3725 0.4439 0.8905 0.070 Uiso 1 1 calc R
H89B H 0.4440 0.4828 0.9273 0.070 Uiso 1 1 calc R
H89C H 0.3601 0.5205 0.8966 0.070 Uiso 1 1 calc R
C90 C 0.3505(3) 0.4499(2) 1.06783(14) 0.0513(13) Uani 1 1 d .
H90A H 0.4056 0.4225 1.0726 0.077 Uiso 1 1 calc R
H90B H 0.3069 0.4316 1.0836 0.077 Uiso 1 1 calc R
H90C H 0.3676 0.4941 1.0785 0.077 Uiso 1 1 calc R
C91 C 0.0669(3) 0.4445(2) 0.94474(14) 0.0467(12) Uani 1 1 d .
H91A H 0.0518 0.4056 0.9265 0.070 Uiso 1 1 calc R
H91B H 0.0423 0.4832 0.9278 0.070 Uiso 1 1 calc R
H91C H 0.0397 0.4409 0.9702 0.070 Uiso 1 1 calc R
C92 C 0.0922(3) 0.37003(18) 0.77721(12) 0.0306(9) Uani 1 1 d .
C93 C 0.1464(3) 0.3536(2) 0.74775(13) 0.0336(10) Uani 1 1 d .
C94 C 0.1136(3) 0.3064(2) 0.71588(13) 0.0361(10) Uani 1 1 d .
H94 H 0.1499 0.2955 0.6957 0.043 Uiso 1 1 calc R
C95 C 0.0300(3) 0.2747(2) 0.71259(13) 0.0367(10) Uani 1 1 d .
C96 C -0.0215(3) 0.29131(19) 0.74288(13) 0.0368(10) Uani 1 1 d .
H96 H -0.0785 0.2700 0.7415 0.044 Uiso 1 1 calc R
C97 C 0.0083(3) 0.3385(2) 0.77525(13) 0.0343(10) Uani 1 1 d .
C98 C 0.2384(3) 0.3844(2) 0.75034(14) 0.0443(11) Uani 1 1 d .
H98A H 0.2636 0.3692 0.7260 0.066 Uiso 1 1 calc R
H98B H 0.2802 0.3723 0.7779 0.066 Uiso 1 1 calc R
H98C H 0.2316 0.4318 0.7488 0.066 Uiso 1 1 calc R
C99 C -0.0037(3) 0.2236(2) 0.67809(14) 0.0478(12) Uani 1 1 d .
H99A H 0.0038 0.1803 0.6915 0.072 Uiso 1 1 calc R
H99B H 0.0320 0.2263 0.6556 0.072 Uiso 1 1 calc R
H99C H -0.0687 0.2312 0.6648 0.072 Uiso 1 1 calc R
C100 C -0.0512(3) 0.3542(2) 0.80646(15) 0.0483(12) Uani 1 1 d .
H10A H -0.0387 0.3231 0.8307 0.072 Uiso 1 1 calc R
H10B H -0.1159 0.3512 0.7913 0.072 Uiso 1 1 calc R
H10C H -0.0378 0.3984 0.8177 0.072 Uiso 1 1 calc R
C101 C 0.3970(4) 0.7575(4) 0.84962(17) 0.0769(19) Uani 1 1 d .
Co1 Co 0.17966(3) 0.22170(2) 0.912693(16) 0.02626(14) Uani 1 1 d .
C1S C 0.3240(3) 0.1809(2) 0.99731(13) 0.0386(11) Uani 1 1 d .
H1S1 H 0.3593 0.1617 0.9773 0.046 Uiso 1 1 calc R
H1S2 H 0.2847 0.1466 1.0057 0.046 Uiso 1 1 calc R
C3S C 0.3740(3) 0.2836(2) 1.03337(13) 0.0375(10) Uani 1 1 d .
H3S1 H 0.3352 0.2994 1.0529 0.045 Uiso 1 1 calc R
H3S2 H 0.4331 0.3073 1.0401 0.045 Uiso 1 1 calc R
C4S C 0.3255(3) 0.2917(2) 0.98581(13) 0.0383(10) Uani 1 1 d .
H4S1 H 0.2879 0.3318 0.9814 0.046 Uiso 1 1 calc R
H4S2 H 0.3702 0.2935 0.9670 0.046 Uiso 1 1 calc R
C5S C 0.4602(4) 0.4063(3) 0.72342(18) 0.0792(18) Uani 1 1 d .
H5S1 H 0.5132 0.4101 0.7102 0.119 Uiso 1 1 calc R
H5S2 H 0.4090 0.4319 0.7065 0.119 Uiso 1 1 calc R
H5S3 H 0.4419 0.3606 0.7236 0.119 Uiso 1 1 calc R
C6S C 0.4855(5) 0.4317(3) 0.7697(2) 0.099(2) Uani 1 1 d .
H6S1 H 0.4346 0.4228 0.7842 0.118 Uiso 1 1 calc R
H6S2 H 0.5406 0.4085 0.7860 0.118 Uiso 1 1 calc R
C7S C 0.5248(5) 0.5260(3) 0.81262(17) 0.090(2) Uani 1 1 d .
H7S1 H 0.5762 0.5018 0.8313 0.109 Uiso 1 1 calc R
H7S2 H 0.4711 0.5228 0.8260 0.109 Uiso 1 1 calc R
C8S C 0.5499(6) 0.5923(4) 0.8105(2) 0.124(3) Uani 1 1 d .
H8S1 H 0.6084 0.5951 0.8015 0.187 Uiso 1 1 calc R
H8S2 H 0.5564 0.6125 0.8392 0.187 Uiso 1 1 calc R
H8S3 H 0.5022 0.6152 0.7893 0.187 Uiso 1 1 calc R
F1 F 0.4230(2) 0.7340(2) 0.81529(10) 0.1151(16) Uani 1 1 d .
F2 F 0.3939(5) 0.8200(2) 0.84528(15) 0.183(3) Uani 1 1 d .
F3 F 0.4603(2) 0.7396(3) 0.88495(11) 0.160(2) Uani 1 1 d .
N1 N 0.0239(2) 0.25976(15) 0.95419(10) 0.0281(7) Uani 1 1 d .
N2 N 0.3422(2) 0.18105(15) 0.87596(10) 0.0282(7) Uani 1 1 d .
N3 N 0.1248(2) 0.08042(16) 0.90817(10) 0.0296(8) Uani 1 1 d .
N4 N 0.1685(2) 0.35325(16) 0.87031(10) 0.0307(8) Uani 1 1 d .
O1 O 0.2292(2) 0.7438(2) 0.81381(11) 0.0992(16) Uani 1 1 d .
O2 O 0.3070(4) 0.65636(19) 0.85987(13) 0.1115(18) Uani 1 1 d .
O3 O 0.2734(3) 0.7568(2) 0.89245(11) 0.0989(16) Uani 1 1 d .
O1S O 0.26860(17) 0.23468(12) 0.97659(8) 0.0335(7) Uani 1 1 d .
O2S O 0.5027(3) 0.4972(2) 0.77060(11) 0.0722(11) Uani 1 1 d .
S1 S 0.28834(8) 0.72415(7) 0.85453(4) 0.0518(3) Uani 1 1 d .

loop_
_atom_site_aniso_label
_atom_site_aniso_U_11
_atom_site_aniso_U_22
_atom_site_aniso_U_33
_atom_site_aniso_U_23
_atom_site_aniso_U_13
_atom_site_aniso_U_12
C1 0.028(2) 0.021(2) 0.030(2) 0.0032(17) 0.0009(17) 0.0014(17)
C2 0.031(2) 0.024(2) 0.027(2) -0.0010(17) 0.0036(17) 0.0002(18)
C3 0.027(2) 0.032(3) 0.024(2) -0.0001(18) 0.0077(16) 0.0013(18)
C4 0.030(2) 0.030(2) 0.026(2) -0.0015(18) 0.0082(17) 0.0013(18)
C5 0.031(2) 0.034(3) 0.029(2) -0.0053(18) 0.0143(17) 0.0018(18)
C6 0.030(2) 0.038(3) 0.031(2) -0.0070(19) 0.0100(17) 0.0016(19)
C7 0.032(2) 0.061(3) 0.035(3) -0.004(2) 0.0129(19) 0.001(2)
C8 0.033(2) 0.068(4) 0.038(3) -0.002(2) 0.013(2) -0.007(2)
C9 0.038(3) 0.058(3) 0.032(2) -0.002(2) 0.010(2) -0.002(2)
C10 0.037(2) 0.037(3) 0.030(2) -0.0044(19) 0.0105(19) -0.005(2)
C11 0.0192(19) 0.045(3) 0.035(2) -0.003(2) 0.0109(17) 0.0006(19)
C12 0.027(2) 0.040(3) 0.040(3) -0.003(2) 0.0101(19) -0.0036(19)
C13 0.033(2) 0.057(3) 0.035(3) -0.012(2) 0.009(2) -0.003(2)
C14 0.032(2) 0.073(4) 0.035(3) 0.000(3) 0.010(2) 0.004(2)
C15 0.039(3) 0.054(3) 0.044(3) 0.003(2) 0.009(2) 0.018(2)
C16 0.033(2) 0.048(3) 0.040(3) -0.007(2) 0.011(2) 0.005(2)
C17 0.053(3) 0.045(3) 0.039(3) -0.006(2) 0.009(2) -0.003(2)
C18 0.061(3) 0.095(5) 0.035(3) -0.002(3) -0.001(2) 0.018(3)
C19 0.052(3) 0.048(3) 0.057(3) -0.011(2) 0.011(2) 0.015(2)
C20 0.035(2) 0.043(3) 0.026(2) 0.004(2) 0.0076(18) -0.005(2)
C21 0.041(3) 0.038(3) 0.033(2) 0.011(2) 0.010(2) -0.006(2)
C22 0.043(3) 0.049(3) 0.041(3) 0.014(2) 0.011(2) 0.000(2)
C23 0.036(3) 0.073(4) 0.029(2) 0.009(2) 0.007(2) -0.010(3)
C24 0.044(3) 0.054(3) 0.033(3) -0.006(2) 0.012(2) -0.010(2)
C25 0.037(2) 0.055(3) 0.027(2) -0.001(2) 0.0123(19) -0.006(2)
C26 0.045(3) 0.040(3) 0.060(3) 0.007(2) 0.003(2) -0.003(2)
C27 0.042(3) 0.108(5) 0.046(3) 0.004(3) 0.004(2) 0.000(3)
C28 0.052(3) 0.050(3) 0.047(3) -0.007(2) 0.017(2) -0.003(2)
C29 0.034(2) 0.031(2) 0.032(2) 0.0013(19) 0.0147(19) 0.0030(19)
C30 0.034(2) 0.033(2) 0.028(2) 0.0071(18) 0.0116(18) 0.0055(19)
C31 0.033(2) 0.041(3) 0.041(3) 0.000(2) 0.011(2) 0.000(2)
C32 0.035(2) 0.044(3) 0.044(3) 0.001(2) 0.018(2) 0.011(2)
C33 0.041(3) 0.036(3) 0.033(2) 0.000(2) 0.011(2) 0.007(2)
C34 0.032(2) 0.032(2) 0.033(2) 0.0014(19) 0.0071(18) 0.0058(19)
C35 0.030(2) 0.030(2) 0.036(2) 0.0004(19) 0.0130(18) -0.0017(19)
C36 0.028(2) 0.029(2) 0.037(2) 0.0046(19) 0.0109(18) 0.0022(18)
C37 0.028(2) 0.034(3) 0.034(2) 0.0050(19) 0.0070(18) -0.0029(18)
C38 0.037(2) 0.032(3) 0.045(3) -0.002(2) 0.010(2) -0.006(2)
C39 0.048(3) 0.029(3) 0.051(3) 0.006(2) 0.019(2) 0.000(2)
C40 0.040(2) 0.037(3) 0.031(2) 0.001(2) 0.0073(19) 0.002(2)
C41 0.044(3) 0.033(3) 0.038(3) 0.001(2) 0.004(2) 0.003(2)
C42 0.055(3) 0.041(3) 0.050(3) -0.001(2) 0.008(2) -0.001(2)
C43 0.087(4) 0.044(3) 0.035(3) 0.009(2) 0.009(3) 0.006(3)
C44 0.041(2) 0.031(3) 0.031(2) -0.0006(19) 0.0140(19) 0.006(2)
C45 0.036(2) 0.034(3) 0.032(2) 0.0039(19) 0.0136(19) 0.0093(19)
C46 0.043(3) 0.035(3) 0.040(3) -0.003(2) 0.014(2) 0.003(2)
C47 0.040(3) 0.047(3) 0.034(3) 0.002(2) 0.005(2) 0.002(2)
C48 0.043(3) 0.041(3) 0.039(3) 0.010(2) 0.005(2) 0.005(2)
C49 0.036(2) 0.037(3) 0.039(3) 0.001(2) 0.009(2) -0.001(2)
C2S 0.033(2) 0.049(3) 0.028(2) 0.002(2) 0.0065(18) 0.005(2)
C50 0.059(3) 0.038(3) 0.037(3) 0.000(2) 0.006(2) 0.000(2)
C51 0.056(3) 0.060(4) 0.053(3) 0.006(3) -0.004(2) -0.005(3)
C52 0.056(3) 0.042(3) 0.052(3) 0.013(2) 0.002(2) 0.003(2)
C53 0.036(2) 0.019(2) 0.040(2) -0.0018(18) 0.0163(19) -0.0029(18)
C54 0.035(2) 0.030(2) 0.028(2) -0.0039(18) 0.0081(18) -0.0068(19)
C55 0.038(2) 0.033(3) 0.038(2) -0.009(2) 0.0055(19) -0.005(2)
C56 0.046(3) 0.028(3) 0.055(3) -0.010(2) 0.005(2) 0.003(2)
C57 0.038(2) 0.032(3) 0.048(3) 0.000(2) 0.003(2) 0.005(2)
C58 0.029(2) 0.027(2) 0.041(3) -0.0001(19) 0.0083(19) -0.0003(18)
C59 0.038(2) 0.024(2) 0.025(2) -0.0051(17) 0.0073(17) 0.0025(18)
C60 0.048(3) 0.033(3) 0.024(2) -0.0061(18) 0.0062(19) 0.000(2)
C61 0.066(3) 0.027(3) 0.027(2) -0.0030(19) 0.010(2) 0.002(2)
C62 0.053(3) 0.039(3) 0.028(2) -0.009(2) 0.001(2) 0.010(2)
C63 0.037(2) 0.046(3) 0.031(2) -0.011(2) 0.0077(19) 0.000(2)
C64 0.037(2) 0.033(3) 0.028(2) -0.0074(19) 0.0082(18) -0.0008(19)
C65 0.066(3) 0.038(3) 0.032(2) -0.003(2) 0.019(2) -0.010(2)
C66 0.073(4) 0.058(4) 0.039(3) -0.008(2) -0.002(3) 0.017(3)
C67 0.045(3) 0.042(3) 0.040(3) 0.000(2) 0.015(2) -0.005(2)
C68 0.039(2) 0.020(2) 0.035(2) 0.0026(18) 0.0063(19) 0.0058(18)
C69 0.034(2) 0.028(2) 0.034(2) 0.0015(19) 0.0053(19) 0.0039(19)
C70 0.032(2) 0.037(3) 0.040(3) 0.004(2) 0.003(2) -0.002(2)
C71 0.040(3) 0.030(2) 0.035(2) 0.0042(19) 0.005(2) 0.007(2)
C72 0.046(3) 0.036(3) 0.039(3) 0.002(2) 0.019(2) 0.010(2)
C73 0.033(2) 0.033(3) 0.040(3) 0.001(2) 0.0070(19) 0.0010(19)
C74 0.044(3) 0.058(3) 0.036(3) 0.006(2) 0.009(2) -0.007(2)
C75 0.050(3) 0.048(3) 0.038(3) 0.004(2) 0.002(2) 0.006(2)
C76 0.045(3) 0.068(4) 0.056(3) -0.002(3) 0.016(2) -0.010(3)
C77 0.035(2) 0.027(2) 0.034(2) 0.0055(19) 0.0123(18) 0.0039(18)
C78 0.039(2) 0.029(2) 0.032(2) 0.0048(19) 0.0080(19) -0.0008(19)
C79 0.055(3) 0.028(3) 0.039(3) -0.001(2) 0.010(2) 0.001(2)
C80 0.062(3) 0.024(2) 0.039(3) 0.011(2) 0.008(2) 0.004(2)
C81 0.049(3) 0.027(2) 0.032(2) 0.0035(19) 0.002(2) -0.001(2)
C82 0.040(2) 0.026(2) 0.033(2) 0.0034(18) 0.0111(19) -0.0012(19)
C83 0.046(3) 0.021(2) 0.031(2) 0.0046(18) 0.0113(19) 0.0047(19)
C84 0.045(3) 0.026(2) 0.038(3) -0.0028(19) 0.011(2) -0.002(2)
C85 0.046(3) 0.032(3) 0.038(3) -0.002(2) 0.001(2) -0.001(2)
C86 0.055(3) 0.028(3) 0.034(3) -0.0024(19) 0.009(2) 0.001(2)
C87 0.055(3) 0.033(3) 0.035(3) 0.003(2) 0.017(2) 0.001(2)
C88 0.044(3) 0.028(2) 0.035(2) -0.0013(19) 0.010(2) 0.004(2)
C89 0.048(3) 0.047(3) 0.045(3) -0.001(2) 0.010(2) -0.005(2)
C90 0.066(3) 0.042(3) 0.041(3) -0.002(2) 0.003(2) 0.000(2)
C91 0.046(3) 0.052(3) 0.043(3) 0.005(2) 0.014(2) 0.002(2)
C92 0.039(2) 0.022(2) 0.029(2) 0.0062(18) 0.0050(18) 0.0018(19)
C93 0.035(2) 0.031(2) 0.035(2) 0.0096(19) 0.0069(19) 0.0040(19)
C94 0.045(3) 0.036(3) 0.029(2) 0.006(2) 0.0129(19) 0.009(2)
C95 0.042(2) 0.034(3) 0.031(2) 0.005(2) 0.0033(19) 0.007(2)
C96 0.037(2) 0.032(3) 0.040(3) 0.007(2) 0.0049(19) 0.001(2)
C97 0.041(2) 0.031(3) 0.033(2) 0.0032(19) 0.0110(19) 0.004(2)
C98 0.051(3) 0.037(3) 0.049(3) 0.004(2) 0.021(2) 0.003(2)
C99 0.053(3) 0.053(3) 0.036(3) -0.010(2) 0.008(2) 0.005(2)
C100 0.055(3) 0.044(3) 0.053(3) -0.003(2) 0.027(2) -0.010(2)
C101 0.079(4) 0.110(6) 0.030(3) -0.005(3) -0.012(3) -0.009(4)
Co1 0.0286(3) 0.0222(3) 0.0296(3) 0.0018(2) 0.0101(2) 0.0014(2)
C1S 0.044(3) 0.037(3) 0.035(2) 0.003(2) 0.009(2) 0.006(2)
C3S 0.037(2) 0.039(3) 0.036(2) -0.003(2) 0.0066(19) 0.001(2)
C4S 0.040(2) 0.032(3) 0.044(3) -0.003(2) 0.009(2) -0.004(2)
C5S 0.069(4) 0.090(5) 0.078(4) -0.016(4) 0.015(3) -0.007(3)
C6S 0.123(6) 0.089(6) 0.077(5) 0.004(4) 0.007(4) -0.013(5)
C7S 0.132(6) 0.093(5) 0.040(3) 0.003(3) 0.008(3) -0.021(4)
C8S 0.184(8) 0.108(6) 0.069(5) 0.002(4) 0.005(5) -0.058(6)
F1 0.0505(19) 0.245(5) 0.052(2) 0.031(3) 0.0174(16) 0.028(2)
F2 0.333(8) 0.090(3) 0.129(4) 0.005(3) 0.060(4) -0.113(4)
F3 0.060(2) 0.358(7) 0.051(2) 0.038(3) -0.0081(18) -0.062(3)
N1 0.0296(18) 0.0271(19) 0.0285(18) -0.0023(14) 0.0080(15) -0.0011(15)
N2 0.0316(19) 0.0258(19) 0.0278(18) 0.0003(15) 0.0083(15) 0.0010(15)
N3 0.0322(19) 0.027(2) 0.0300(19) -0.0008(15) 0.0073(14) -0.0004(16)
N4 0.0345(19) 0.029(2) 0.0313(19) 0.0007(16) 0.0127(15) -0.0008(16)
O1 0.039(2) 0.207(5) 0.051(2) 0.039(3) 0.0081(17) 0.023(3)
O2 0.201(5) 0.048(3) 0.072(3) 0.007(2) 0.002(3) -0.040(3)
O3 0.115(3) 0.146(4) 0.046(2) 0.023(2) 0.041(2) 0.079(3)
O1S 0.0372(16) 0.0267(16) 0.0356(16) 0.0016(13) 0.0058(12) 0.0026(13)
O2S 0.091(3) 0.075(3) 0.048(2) 0.009(2) 0.009(2) -0.025(2)
S1 0.0414(7) 0.0744(10) 0.0405(7) 0.0091(7) 0.0113(5) 0.0012(7)

loop_
_atom_type_symbol
_atom_type_description
_atom_type_scat_dispersion_real
_atom_type_scat_dispersion_imag
_atom_type_scat_source
C C 0.0033 0.0016 'International Tables Vol C Tables 4.2.6.8 and 6.1.1.4'
H H 0.0000 0.0000 'International Tables Vol C Tables 4.2.6.8 and 6.1.1.4'
N N 0.0061 0.0033 'International Tables Vol C Tables 4.2.6.8 and 6.1.1.4'
O O 0.0106 0.0060 'International Tables Vol C Tables 4.2.6.8 and 6.1.1.4'
F F 0.0171 0.0103 'International Tables Vol C Tables 4.2.6.8 and 6.1.1.4'
S S 0.1246 0.1234 'International Tables Vol C Tables 4.2.6.8 and 6.1.1.4'
Co Co 0.3494 0.9721 'International Tables Vol C Tables 4.2.6.8 and 6.1.1.4'

loop_
_geom_angle_atom_site_label_1
_geom_angle_atom_site_label_2
_geom_angle_atom_site_label_3
_geom_angle
N1 C1 Co1 175.1(3)
N2 C2 Co1 175.2(3)
N3 C3 Co1 175.3(3)
N4 C4 Co1 178.0(4)
C10 C5 C6 122.6(4)
C10 C5 N1 118.7(3)
C6 C5 N1 118.6(3)
C7 C6 C5 117.0(4)
C7 C6 C11 117.6(3)
C5 C6 C11 125.4(3)
C8 C7 C6 122.2(4)
C7 C8 C9 119.4(4)
C8 C9 C10 121.5(4)
C5 C10 C9 117.1(4)
C5 C10 C20 126.2(4)
C9 C10 C20 116.7(3)
C12 C11 C16 120.1(4)
C12 C11 C6 120.3(4)
C16 C11 C6 118.7(4)
C13 C12 C11 118.2(4)
C13 C12 C17 120.5(4)
C11 C12 C17 121.3(4)
C14 C13 C12 122.9(4)
C15 C14 C13 117.3(4)
C15 C14 C18 121.8(5)
C13 C14 C18 120.9(4)
C14 C15 C16 122.7(4)
C15 C16 C11 118.7(4)
C15 C16 C19 120.0(4)
C11 C16 C19 121.3(4)
C21 C20 C25 120.3(4)
C21 C20 C10 121.2(4)
C25 C20 C10 117.9(4)
C22 C21 C20 118.6(4)
C22 C21 C26 120.1(4)
C20 C21 C26 121.3(4)
C21 C22 C23 122.0(4)
C24 C23 C22 118.3(4)
C24 C23 C27 121.7(5)
C22 C23 C27 120.0(5)
C23 C24 C25 121.7(4)
C24 C25 C20 118.9(4)
C24 C25 C28 120.1(4)
C20 C25 C28 121.0(4)
C34 C29 C30 121.9(4)
C34 C29 N2 119.5(3)
C30 C29 N2 118.6(3)
C31 C30 C29 117.7(4)
C31 C30 C35 116.6(4)
C29 C30 C35 125.6(3)
C32 C31 C30 121.3(4)
C33 C32 C31 119.9(4)
C32 C33 C34 121.6(4)
C33 C34 C29 117.6(4)
C33 C34 C44 116.3(4)
C29 C34 C44 125.7(3)
C36 C35 C40 119.6(4)
C36 C35 C30 120.9(4)
C40 C35 C30 118.5(3)
C35 C36 C37 119.8(4)
C35 C36 C41 122.3(4)
C37 C36 C41 117.9(3)
C38 C37 C36 120.9(4)
C37 C38 C39 118.7(4)
C37 C38 C42 120.1(4)
C39 C38 C42 121.2(4)
C40 C39 C38 122.2(4)
C39 C40 C35 118.7(4)
C39 C40 C43 120.3(4)
C35 C40 C43 120.9(4)
C49 C44 C45 119.0(4)
C49 C44 C34 118.8(4)
C45 C44 C34 121.2(4)
C46 C45 C44 119.5(4)
C46 C45 C50 117.5(4)
C44 C45 C50 123.1(4)
C47 C46 C45 121.9(4)
C46 C47 C48 117.8(4)
C46 C47 C51 120.5(4)
C48 C47 C51 121.7(4)
C49 C48 C47 121.9(4)
C48 C49 C44 119.8(4)
C48 C49 C52 119.2(4)
C44 C49 C52 120.9(4)
C1S C2S C3S 104.2(3)
C54 C53 C58 123.3(4)
C54 C53 N3 119.0(3)
C58 C53 N3 117.6(3)
C53 C54 C55 116.6(4)
C53 C54 C59 126.1(4)
C55 C54 C59 117.1(3)
C56 C55 C54 121.1(4)
C57 C56 C55 120.3(4)
C56 C57 C58 121.0(4)
C57 C58 C53 117.1(4)
C57 C58 C68 119.8(4)
C53 C58 C68 123.1(4)
C60 C59 C64 119.2(4)
C60 C59 C54 123.8(4)
C64 C59 C54 116.9(3)
C61 C60 C59 118.9(4)
C61 C60 C65 118.2(4)
C59 C60 C65 122.9(4)
C62 C61 C60 122.5(4)
C63 C62 C61 117.2(4)
C63 C62 C66 120.8(4)
C61 C62 C66 121.9(4)
C62 C63 C64 122.3(4)
C63 C64 C59 119.6(4)
C63 C64 C67 118.7(4)
C59 C64 C67 121.7(4)
C69 C68 C73 119.0(4)
C69 C68 C58 120.7(4)
C73 C68 C58 120.2(4)
C70 C69 C68 119.6(4)
C70 C69 C74 121.1(4)
C68 C69 C74 119.3(4)
C71 C70 C69 122.5(4)
C72 C71 C70 117.2(4)
C72 C71 C75 120.8(4)
C70 C71 C75 122.0(4)
C71 C72 C73 122.3(4)
C72 C73 C68 119.3(4)
C72 C73 C76 120.6(4)
C68 C73 C76 120.1(4)
C82 C77 N4 118.6(4)
C82 C77 C78 122.9(4)
N4 C77 C78 118.5(3)
C79 C78 C77 117.2(4)
C79 C78 C83 120.1(4)
C77 C78 C83 122.6(4)
C80 C79 C78 121.1(4)
C79 C80 C81 120.9(4)
C80 C81 C82 120.7(4)
C81 C82 C77 117.2(4)
C81 C82 C92 118.8(3)
C77 C82 C92 124.0(4)
C88 C83 C84 119.8(4)
C88 C83 C78 121.0(4)
C84 C83 C78 119.2(4)
C85 C84 C83 118.9(4)
C85 C84 C89 121.1(4)
C83 C84 C89 119.9(4)
C86 C85 C84 122.4(4)
C87 C86 C85 117.2(4)
C87 C86 C90 121.8(4)
C85 C86 C90 121.1(4)
C86 C87 C88 122.4(4)
C87 C88 C83 119.2(4)
C87 C88 C91 120.1(4)
C83 C88 C91 120.7(4)
C97 C92 C93 120.3(4)
C97 C92 C82 120.5(4)
C93 C92 C82 119.1(4)
C94 C93 C92 118.7(4)
C94 C93 C98 119.9(4)
C92 C93 C98 121.5(4)
C95 C94 C93 122.6(4)
C94 C95 C96 117.4(4)
C94 C95 C99 121.6(4)
C96 C95 C99 121.0(4)
C95 C96 C97 122.0(4)
C92 C97 C96 119.1(4)
C92 C97 C100 121.9(4)
C96 C97 C100 119.0(4)
F2 C101 F1 106.7(6)
F2 C101 F3 111.3(6)
F1 C101 F3 107.3(5)
F2 C101 S1 112.0(5)
F1 C101 S1 111.7(4)
F3 C101 S1 107.8(4)
C4 Co1 C3 150.29(16)
C4 Co1 C1 89.11(16)
C3 Co1 C1 90.91(16)
C4 Co1 C2 90.96(17)
C3 Co1 C2 88.68(16)
C1 Co1 C2 179.28(17)
C4 Co1 O1S 105.24(14)
C3 Co1 O1S 104.45(13)
C1 Co1 O1S 88.20(13)
C2 Co1 O1S 92.47(13)
O1S C1S C2S 106.1(3)
C4S C3S C2S 103.1(3)
O1S C4S C3S 103.8(3)
O2S C6S C5S 111.4(5)
O2S C7S C8S 111.3(5)
C1 N1 C5 168.5(4)
C2 N2 C29 175.9(4)
C3 N3 C53 161.3(4)
C4 N4 C77 175.0(4)
C4S O1S C1S 106.2(3)
C4S O1S Co1 120.0(2)
C1S O1S Co1 119.6(2)
C6S O2S C7S 115.6(4)
O2 S1 O3 115.0(3)
O2 S1 O1 116.4(3)
O3 S1 O1 115.6(2)
O2 S1 C101 103.0(3)
O3 S1 C101 102.0(3)
O1 S1 C101 101.6(2)

loop_
_geom_bond_atom_site_label_1
_geom_bond_atom_site_label_2
_geom_bond_distance
C1 N1 1.173(5)
C1 Co1 1.851(4)
C2 N2 1.171(5)
C2 Co1 1.869(4)
C3 N3 1.175(5)
C3 Co1 1.838(4)
C4 N4 1.171(5)
C4 Co1 1.832(4)
C5 C10 1.403(5)
C5 C6 1.407(5)
C5 N1 1.425(5)
C6 C7 1.397(5)
C6 C11 1.489(5)
C7 C8 1.379(6)
C8 C9 1.385(6)
C9 C10 1.407(5)
C10 C20 1.498(5)
C11 C12 1.408(5)
C11 C16 1.421(6)
C12 C13 1.406(6)
C12 C17 1.504(6)
C13 C14 1.392(6)
C14 C15 1.392(6)
C14 C18 1.512(6)
C15 C16 1.394(6)
C16 C19 1.515(6)
C20 C21 1.403(6)
C20 C25 1.417(6)
C21 C22 1.394(6)
C21 C26 1.513(6)
C22 C23 1.400(6)
C23 C24 1.389(6)
C23 C27 1.528(6)
C24 C25 1.392(6)
C25 C28 1.516(6)
C29 C34 1.409(5)
C29 C30 1.418(5)
C29 N2 1.419(5)
C30 C31 1.396(5)
C30 C35 1.502(5)
C31 C32 1.394(6)
C32 C33 1.381(5)
C33 C34 1.402(5)
C34 C44 1.508(5)
C35 C36 1.398(5)
C35 C40 1.416(5)
C36 C37 1.401(5)
C36 C41 1.511(5)
C37 C38 1.384(5)
C38 C39 1.394(6)
C38 C42 1.526(6)
C39 C40 1.384(6)
C40 C43 1.523(5)
C44 C49 1.404(5)
C44 C45 1.408(5)
C45 C46 1.399(5)
C45 C50 1.517(5)
C46 C47 1.386(6)
C47 C48 1.398(6)
C47 C51 1.513(6)
C48 C49 1.386(6)
C49 C52 1.519(6)
C2S C1S 1.537(5)
C2S C3S 1.546(6)
C53 C54 1.406(5)
C53 C58 1.407(5)
C53 N3 1.422(5)
C54 C55 1.408(5)
C54 C59 1.505(5)
C55 C56 1.395(6)
C56 C57 1.387(6)
C57 C58 1.405(5)
C58 C68 1.502(5)
C59 C60 1.406(5)
C59 C64 1.412(5)
C60 C61 1.401(6)
C60 C65 1.511(6)
C61 C62 1.395(6)
C62 C63 1.390(6)
C62 C66 1.521(6)
C63 C64 1.391(5)
C64 C67 1.522(5)
C68 C69 1.398(5)
C68 C73 1.409(5)
C69 C70 1.391(5)
C69 C74 1.515(5)
C70 C71 1.390(6)
C71 C72 1.388(6)
C71 C75 1.512(5)
C72 C73 1.397(6)
C73 C76 1.518(6)
C77 C82 1.401(5)
C77 N4 1.413(5)
C77 C78 1.413(5)
C78 C79 1.389(5)
C78 C83 1.498(5)
C79 C80 1.381(6)
C80 C81 1.385(5)
C81 C82 1.400(5)
C82 C92 1.501(5)
C83 C88 1.401(5)
C83 C84 1.404(6)
C84 C85 1.396(6)
C84 C89 1.520(6)
C85 C86 1.395(6)
C86 C87 1.391(6)
C86 C90 1.517(6)
C87 C88 1.394(6)
C88 C91 1.516(6)
C92 C97 1.401(5)
C92 C93 1.405(5)
C93 C94 1.402(6)
C93 C98 1.501(5)
C94 C95 1.393(6)
C95 C96 1.398(6)
C95 C99 1.513(6)
C96 C97 1.405(5)
C97 C100 1.504(6)
C101 F2 1.292(7)
C101 F1 1.321(6)
C101 F3 1.339(6)
C101 S1 1.803(7)
Co1 O1S 2.164(3)
C1S O1S 1.446(4)
C3S C4S 1.519(5)
C4S O1S 1.438(4)
C5S C6S 1.512(7)
C6S O2S 1.370(7)
C7S O2S 1.419(6)
C7S C8S 1.420(8)
O1 S1 1.442(3)
O2 S1 1.423(4)
O3 S1 1.431(4)
